data_4087107
loop_
_publ_author_name
'Vinogradov, Mikhail M.'
'Nelyubina, Yulia V.'
'Pavlov, Alexander A.'
'Novikov, Valentin V.'
'Shvydkiy, Nikita V.'
'Kudinov, Alexander R.'

_publ_section_title
;
 Polyhedral Rearrangements in the Complexes of Rhodium and Iridium with
 Isomeric Carborane Anions [7,8-Me2-X-SMe2-7,8-nido-C2B9H8]&#x2212; (X = 9
 and 10)
;
_journal_issue 4
_journal_name_full Organometallics
_journal_page_first 791
_journal_paper_doi 10.1021/acs.organomet.6b00858
_journal_volume 36
_journal_year 2017
_chemical_formula_moiety 'C6 H20 B9 S Tl'
_chemical_formula_sum 'C6 H20 B9 S Tl'
_chemical_formula_weight 425.94
_space_group_crystal_system monoclinic
_space_group_IT_number 14
_space_group_name_Hall '-P 2yn'
_space_group_name_H-M_alt 'P 1 21/n 1'
_symmetry_space_group_name_Hall '-P 2yn'
_symmetry_space_group_name_H-M 'P 1 21/n 1'
_atom_sites_solution_hydrogens geom
_audit_creation_method SHELXL-2014/6
_cell_angle_alpha 90
_cell_angle_beta 108.810(3)
_cell_angle_gamma 90
_cell_formula_units_Z 4
_cell_length_a 9.3844(14)
_cell_length_b 10.7779(17)
_cell_length_c 14.414(2)
_cell_measurement_reflns_used 2054
_cell_measurement_temperature 120(2)
_cell_measurement_theta_max 30
_cell_measurement_theta_min 3
_cell_volume 1380.0(4)
_computing_cell_refinement 'APEX2 (Bruker, 2005)'
_computing_data_collection 'APEX2 (Bruker, 2005)'
_computing_data_reduction 'APEX2 (Bruker, 2005)'
_computing_molecular_graphics 'SHELXL-2014/6 (Sheldrick, 2014)'
_computing_publication_material 'SHELXL-2014/6 (Sheldrick, 2014)'
_computing_structure_refinement 'SHELXL-2014/6 (Sheldrick, 2014)'
_computing_structure_solution 'APEX2 (Bruker, 2005)'
_diffrn_ambient_temperature 120(2)
_diffrn_measured_fraction_theta_full 1.000
_diffrn_measured_fraction_theta_max 1.000
_diffrn_measurement_device_type 'Bruker APEX2 DUO CCD area detector'
_diffrn_measurement_method 'phi and omega scans'
_diffrn_radiation_type MoK\a
_diffrn_radiation_wavelength 0.71073
_diffrn_reflns_av_R_equivalents 0.0721
_diffrn_reflns_av_unetI/netI 0.0579
_diffrn_reflns_Laue_measured_fraction_full 1.000
_diffrn_reflns_Laue_measured_fraction_max 1.000
_diffrn_reflns_limit_h_max 12
_diffrn_reflns_limit_h_min -12
_diffrn_reflns_limit_k_max 14
_diffrn_reflns_limit_k_min -14
_diffrn_reflns_limit_l_max 19
_diffrn_reflns_limit_l_min -19
_diffrn_reflns_number 16747
_diffrn_reflns_point_group_measured_fraction_full 1.000
_diffrn_reflns_point_group_measured_fraction_max 1.000
_diffrn_reflns_theta_full 25.242
_diffrn_reflns_theta_max 28.999
_diffrn_reflns_theta_min 2.297
_exptl_absorpt_coefficient_mu 11.818
_exptl_absorpt_correction_T_max 0.7461
_exptl_absorpt_correction_T_min 0.3367
_exptl_absorpt_correction_type multi-scan
_exptl_absorpt_process_details 'APEX2 (Bruker, 2005)'
_exptl_crystal_colour yellow
_exptl_crystal_density_diffrn 2.050
_exptl_crystal_description prism
_exptl_crystal_F_000 792
_exptl_crystal_size_max 0.350
_exptl_crystal_size_mid 0.250
_exptl_crystal_size_min 0.250
_refine_diff_density_max 1.696
_refine_diff_density_min -1.662
_refine_diff_density_rms 0.198
_refine_ls_extinction_method none
_refine_ls_goodness_of_fit_ref 1.030
_refine_ls_hydrogen_treatment constr
_refine_ls_matrix_type full
_refine_ls_number_parameters 158
_refine_ls_number_reflns 3681
_refine_ls_number_restraints 0
_refine_ls_restrained_S_all 1.030
_refine_ls_R_factor_all 0.0416
_refine_ls_R_factor_gt 0.0308
_refine_ls_shift/su_max 0.001
_refine_ls_shift/su_mean 0.000
_refine_ls_structure_factor_coef Fsqd
_refine_ls_weighting_details 'w=1/[\s^2^(Fo^2^)+(0.0135P)^2^+0.8796P] where P=(Fo^2^+2Fc^2^)/3'
_refine_ls_weighting_scheme calc
_refine_ls_wR_factor_gt 0.0663
_refine_ls_wR_factor_ref 0.0706
_reflns_Friedel_coverage 0.000
_reflns_number_gt 3041
_reflns_number_total 3681
_reflns_threshold_expression 'I > 2\s(I)'
_cod_data_source_file om6b00858_si_008.cif
_cod_data_source_block 10
_cod_database_code 4087107
_shelx_space_group_comment
;
The symmetry employed for this shelxl refinement is uniquely defined
by the following loop, which should always be used as a source of
symmetry information in preference to the above space-group names.
They are only intended as comments.
;
_shelx_estimated_absorpt_t_min 0.104
_shelx_estimated_absorpt_t_max 0.156
_shelxl_version_number 2014/6

loop_
_space_group_symop_operation_xyz
'x, y, z'
'-x+1/2, y+1/2, -z+1/2'
'-x, -y, -z'
'x-1/2, -y-1/2, z-1/2'

loop_
_atom_site_label
_atom_site_type_symbol
_atom_site_fract_x
_atom_site_fract_y
_atom_site_fract_z
_atom_site_U_iso_or_equiv
_atom_site_adp_type
_atom_site_occupancy
_atom_site_site_symmetry_order
_atom_site_calc_flag
_atom_site_refinement_flags_posn
_atom_site_refinement_flags_adp
S1 S 0.72237(14) 0.82873(11) 0.39063(9) 0.0165(2) Uani 1 1 d . .
C1 C 0.9800(5) 0.6801(4) 0.2046(3) 0.0113(9) Uani 1 1 d . .
C2 C 1.0521(5) 0.8133(4) 0.2288(3) 0.0146(9) Uani 1 1 d . .
Tl3 Tl 0.71862(2) 0.86623(2) 0.15166(2) 0.01606(7) Uani 1 1 d . .
C3 C 0.9512(6) 0.6271(4) 0.1023(3) 0.0149(9) Uani 1 1 d . .
H3A H 0.9667 0.6921 0.0589 0.022 Uiso 1 1 calc R U
H3B H 0.8474 0.5967 0.0768 0.022 Uiso 1 1 calc R U
H3C H 1.0210 0.5584 0.1053 0.022 Uiso 1 1 calc R U
C4 C 1.0927(6) 0.8848(4) 0.1497(4) 0.0163(10) Uani 1 1 d . .
H4A H 1.0023 0.8965 0.0928 0.024 Uiso 1 1 calc R U
H4B H 1.1678 0.8380 0.1300 0.024 Uiso 1 1 calc R U
H4C H 1.1343 0.9659 0.1754 0.024 Uiso 1 1 calc R U
B4 B 0.8645(6) 0.6541(5) 0.2663(4) 0.0127(10) Uani 1 1 d . .
H4 H 0.7638 0.5925 0.2370 0.015 Uiso 1 1 calc R U
C5 C 0.8026(7) 0.8553(5) 0.5188(4) 0.0263(12) Uani 1 1 d . .
H5A H 0.7221 0.8698 0.5471 0.039 Uiso 1 1 calc R U
H5B H 0.8683 0.9283 0.5300 0.039 Uiso 1 1 calc R U
H5C H 0.8615 0.7827 0.5499 0.039 Uiso 1 1 calc R U
B5 B 1.0450(6) 0.5813(5) 0.3025(4) 0.0149(11) Uani 1 1 d . .
H5 H 1.0595 0.4785 0.2981 0.018 Uiso 1 1 calc R U
B6 B 1.1657(6) 0.6870(5) 0.2732(4) 0.0150(11) Uani 1 1 d . .
H6 H 1.2612 0.6560 0.2482 0.018 Uiso 1 1 calc R U
C6 C 0.6169(6) 0.6907(5) 0.3894(4) 0.0265(12) Uani 1 1 d . .
H6A H 0.5333 0.7091 0.4140 0.040 Uiso 1 1 calc R U
H6B H 0.6824 0.6279 0.4313 0.040 Uiso 1 1 calc R U
H6C H 0.5770 0.6591 0.3222 0.040 Uiso 1 1 calc R U
B7 B 0.9960(6) 0.8852(5) 0.3085(4) 0.0147(11) Uani 1 1 d . .
H7 H 0.9894 0.9889 0.3100 0.018 Uiso 1 1 calc R U
B8 B 0.8776(6) 0.7815(5) 0.3416(4) 0.0145(11) Uani 1 1 d . .
B9 B 0.9823(6) 0.6478(5) 0.3930(4) 0.0140(10) Uani 1 1 d . .
H9 H 0.9553 0.5897 0.4495 0.017 Uiso 1 1 calc R U
B10 B 1.1700(6) 0.6716(5) 0.3952(4) 0.0152(11) Uani 1 1 d . .
H10 H 1.2681 0.6298 0.4533 0.018 Uiso 1 1 calc R U
B11 B 1.1782(6) 0.8201(5) 0.3452(4) 0.0152(11) Uani 1 1 d . .
H11 H 1.2829 0.8779 0.3695 0.018 Uiso 1 1 calc R U
B12 B 1.0663(6) 0.7983(5) 0.4198(4) 0.0141(11) Uani 1 1 d . .
H12 H 1.0956 0.8416 0.4942 0.017 Uiso 1 1 calc R U

loop_
_atom_site_aniso_label
_atom_site_aniso_U_11
_atom_site_aniso_U_22
_atom_site_aniso_U_33
_atom_site_aniso_U_23
_atom_site_aniso_U_13
_atom_site_aniso_U_12
S1 0.0161(6) 0.0182(6) 0.0169(6) -0.0003(5) 0.0078(5) 0.0013(4)
C1 0.011(2) 0.0106(19) 0.012(2) -0.0016(17) 0.0030(17) -0.0004(16)
C2 0.013(2) 0.015(2) 0.016(2) 0.0006(18) 0.0040(18) -0.0024(18)
Tl3 0.01579(10) 0.01696(10) 0.01365(10) 0.00065(7) 0.00229(7) 0.00232(7)
C3 0.014(2) 0.018(2) 0.013(2) -0.0027(18) 0.0053(18) 0.0000(18)
C4 0.019(3) 0.013(2) 0.018(2) 0.0000(18) 0.0080(19) -0.0004(18)
B4 0.009(2) 0.016(3) 0.011(2) 0.0009(19) 0.0014(19) -0.0007(19)
C5 0.028(3) 0.036(3) 0.017(3) -0.013(2) 0.009(2) -0.007(2)
B5 0.013(3) 0.014(2) 0.016(3) 0.004(2) 0.002(2) 0.004(2)
B6 0.013(3) 0.017(3) 0.014(3) 0.001(2) 0.004(2) 0.003(2)
C6 0.017(3) 0.031(3) 0.035(3) -0.011(2) 0.014(2) -0.009(2)
B7 0.012(3) 0.016(3) 0.015(3) 0.002(2) 0.003(2) 0.002(2)
B8 0.013(3) 0.014(2) 0.017(3) 0.001(2) 0.006(2) 0.001(2)
B9 0.014(3) 0.013(2) 0.016(3) -0.002(2) 0.006(2) -0.0015(19)
B10 0.014(3) 0.018(2) 0.012(2) -0.001(2) 0.001(2) -0.003(2)
B11 0.013(3) 0.017(2) 0.014(3) -0.003(2) 0.001(2) -0.004(2)
B12 0.013(3) 0.018(3) 0.010(2) 0.002(2) 0.001(2) 0.000(2)

loop_
_atom_type_symbol
_atom_type_description
_atom_type_scat_dispersion_real
_atom_type_scat_dispersion_imag
_atom_type_scat_source
C C 0.0033 0.0016 'International Tables Vol C Tables 4.2.6.8 and 6.1.1.4'
H H 0.0000 0.0000 'International Tables Vol C Tables 4.2.6.8 and 6.1.1.4'
B B 0.0013 0.0007 'International Tables Vol C Tables 4.2.6.8 and 6.1.1.4'
S S 0.1246 0.1234 'International Tables Vol C Tables 4.2.6.8 and 6.1.1.4'
Tl Tl -2.8358 9.6688 'International Tables Vol C Tables 4.2.6.8 and 6.1.1.4'

loop_
_geom_angle_atom_site_label_1
_geom_angle_atom_site_label_2
_geom_angle_atom_site_label_3
_geom_angle
C5 S1 C6 101.1(3)
C5 S1 B8 108.3(3)
C6 S1 B8 105.4(2)
C3 C1 C2 119.1(4)
C3 C1 B4 121.4(4)
C2 C1 B4 110.4(4)
C3 C1 B6 114.1(4)
C2 C1 B6 63.0(3)
B4 C1 B6 115.1(4)
C3 C1 B5 118.0(4)
C2 C1 B5 111.7(4)
B4 C1 B5 64.4(3)
B6 C1 B5 61.6(3)
C4 C2 C1 119.2(4)
C4 C2 B7 120.7(4)
C1 C2 B7 112.4(4)
C4 C2 B11 116.8(4)
C1 C2 B11 111.5(4)
B7 C2 B11 64.0(3)
C4 C2 B6 113.8(4)
C1 C2 B6 62.1(3)
B7 C2 B6 114.9(4)
B11 C2 B6 61.3(3)
B8 Tl3 B7 35.91(16)
B8 Tl3 B4 35.26(15)
B7 Tl3 B4 57.40(14)
C1 C3 H3A 109.5
C1 C3 H3B 109.5
H3A C3 H3B 109.5
C1 C3 H3C 109.5
H3A C3 H3C 109.5
H3B C3 H3C 109.5
C2 C4 H4A 109.5
C2 C4 H4B 109.5
H4A C4 H4B 109.5
C2 C4 H4C 109.5
H4A C4 H4C 109.5
H4B C4 H4C 109.5
C1 B4 B8 106.2(4)
C1 B4 B5 60.0(3)
B8 B4 B5 107.3(4)
C1 B4 B9 105.1(4)
B8 B4 B9 59.9(3)
B5 B4 B9 58.3(3)
C1 B4 Tl3 80.1(2)
B8 B4 Tl3 69.9(2)
B5 B4 Tl3 138.0(3)
B9 B4 Tl3 129.0(3)
C1 B4 H4 121.6
B8 B4 H4 126.0
B5 B4 H4 117.1
B9 B4 H4 121.8
Tl3 B4 H4 93.8
S1 C5 H5A 109.5
S1 C5 H5B 109.5
H5A C5 H5B 109.5
S1 C5 H5C 109.5
H5A C5 H5C 109.5
H5B C5 H5C 109.5
C1 B5 B9 104.1(4)
C1 B5 B6 58.9(3)
B9 B5 B6 108.2(4)
C1 B5 B10 104.7(4)
B9 B5 B10 60.6(3)
B6 B5 B10 59.9(3)
C1 B5 B4 55.6(3)
B9 B5 B4 61.4(3)
B6 B5 B4 105.7(4)
B10 B5 B4 108.4(4)
C1 B5 H5 125.8
B9 B5 H5 121.5
B6 B5 H5 122.0
B10 B5 H5 121.7
B4 B5 H5 122.6
C1 B6 C2 54.8(3)
C1 B6 B5 59.5(3)
C2 B6 B5 103.5(4)
C1 B6 B11 103.9(4)
C2 B6 B11 59.2(3)
B5 B6 B11 108.4(4)
C1 B6 B10 105.5(4)
C2 B6 B10 105.0(4)
B5 B6 B10 60.3(3)
B11 B6 B10 60.5(3)
C1 B6 H6 125.1
C2 B6 H6 125.5
B5 B6 H6 122.0
B11 B6 H6 121.8
B10 B6 H6 122.2
S1 C6 H6A 109.5
S1 C6 H6B 109.5
H6A C6 H6B 109.5
S1 C6 H6C 109.5
H6A C6 H6C 109.5
H6B C6 H6C 109.5
C2 B7 B8 105.7(4)
C2 B7 B11 60.9(3)
B8 B7 B11 107.7(4)
C2 B7 B12 106.1(4)
B8 B7 B12 60.2(3)
B11 B7 B12 58.8(3)
C2 B7 Tl3 79.9(3)
B8 B7 Tl3 70.9(2)
B11 B7 Tl3 139.2(3)
B12 B7 Tl3 130.6(3)
C2 B7 H7 121.8
B8 B7 H7 126.1
B11 B7 H7 116.4
B12 B7 H7 120.9
Tl3 B7 H7 92.6
B4 B8 B7 105.1(4)
B4 B8 B9 62.2(3)
B7 B8 B9 108.6(4)
B4 B8 B12 109.5(4)
B7 B8 B12 61.1(3)
B9 B8 B12 60.7(3)
B4 B8 S1 122.9(4)
B7 B8 S1 124.5(3)
B9 B8 S1 117.1(4)
B12 B8 S1 117.9(4)
B4 B8 Tl3 74.9(2)
B7 B8 Tl3 73.2(2)
B9 B8 Tl3 136.1(3)
B12 B8 Tl3 133.8(3)
S1 B8 Tl3 92.6(2)
B5 B9 B8 107.3(4)
B5 B9 B10 60.0(3)
B8 B9 B10 107.8(4)
B5 B9 B12 107.5(4)
B8 B9 B12 59.9(3)
B10 B9 B12 59.9(3)
B5 B9 B4 60.3(3)
B8 B9 B4 57.9(3)
B10 B9 B4 107.1(4)
B12 B9 B4 105.5(4)
B5 B9 H9 121.5
B8 B9 H9 122.4
B10 B9 H9 121.7
B12 B9 H9 122.5
B4 B9 H9 123.3
B6 B10 B5 59.8(3)
B6 B10 B11 59.7(3)
B5 B10 B11 107.3(4)
B6 B10 B9 107.1(4)
B5 B10 B9 59.4(3)
B11 B10 B9 107.3(4)
B6 B10 B12 106.9(4)
B5 B10 B12 107.6(4)
B11 B10 B12 59.0(3)
B9 B10 B12 60.6(3)
B6 B10 H10 122.3
B5 B10 H10 122.1
B11 B10 H10 122.4
B9 B10 H10 121.9
B12 B10 H10 122.1
C2 B11 B12 103.6(4)
C2 B11 B6 59.5(3)
B12 B11 B6 108.4(4)
C2 B11 B7 55.1(3)
B12 B11 B7 61.3(3)
B6 B11 B7 106.0(4)
C2 B11 B10 104.7(4)
B12 B11 B10 60.8(3)
B6 B11 B10 59.8(3)
B7 B11 B10 108.5(4)
C2 B11 H11 126.1
B12 B11 H11 121.6
B6 B11 H11 121.7
B7 B11 H11 122.7
B10 B11 H11 121.7
B11 B12 B8 107.4(4)
B11 B12 B10 60.2(3)
B8 B12 B10 107.1(4)
B11 B12 B7 59.9(3)
B8 B12 B7 58.7(3)
B10 B12 B7 106.9(4)
B11 B12 B9 107.5(4)
B8 B12 B9 59.4(3)
B10 B12 B9 59.5(3)
B7 B12 B9 105.8(4)
B11 B12 H12 121.5
B8 B12 H12 122.5
B10 B12 H12 122.0
B7 B12 H12 123.0
B9 B12 H12 122.7

loop_
_geom_bond_atom_site_label_1
_geom_bond_atom_site_label_2
_geom_bond_distance
S1 C5 1.779(5)
S1 C6 1.784(5)
S1 B8 1.882(6)
C1 C3 1.522(6)
C1 C2 1.578(6)
C1 B4 1.634(7)
C1 B6 1.706(7)
C1 B5 1.715(7)
C2 C4 1.523(7)
C2 B7 1.609(8)
C2 B11 1.715(7)
C2 B6 1.720(7)
Tl3 B8 2.815(5)
Tl3 B7 2.852(5)
Tl3 B4 2.894(5)
C3 H3A 0.9800
C3 H3B 0.9800
C3 H3C 0.9800
C4 H4A 0.9800
C4 H4B 0.9800
C4 H4C 0.9800
B4 B8 1.730(7)
B4 B5 1.785(7)
B4 B9 1.805(7)
B4 H4 1.1200
C5 H5A 0.9800
C5 H5B 0.9800
C5 H5C 0.9800
B5 B9 1.749(8)
B5 B6 1.751(8)
B5 B10 1.760(8)
B5 H5 1.1200
B6 B11 1.752(8)
B6 B10 1.753(8)
B6 H6 1.1200
C6 H6A 0.9800
C6 H6B 0.9800
C6 H6C 0.9800
B7 B8 1.747(8)
B7 B11 1.764(8)
B7 B12 1.789(7)
B7 H7 1.1200
B8 B9 1.766(7)
B8 B12 1.775(8)
B9 B10 1.770(8)
B9 B12 1.790(7)
B9 H9 1.1200
B10 B11 1.767(8)
B10 B12 1.777(8)
B10 H10 1.1200
B11 B12 1.744(8)
B11 H11 1.1200
B12 H12 1.1200
